data_7208129
loop_
_publ_author_name
'Chung, Min-Wen'
'Liao, Jia-Ling'
'Tang, Kuo-Chun'
'Hsieh, Cheng-Chih'
'Lin, Tsung-Yi'
'Liu, Chun'
'Lee, Gene-Hsiang'
'Chi, Yun'
'Chou, Pi-Tai'

_publ_section_title
;
 Structural tuning intra- versus inter-molecular proton transfer reaction
 in the excited state.
;
_journal_issue 25
_journal_name_full 'Physical chemistry chemical physics : PCCP'
_journal_page_first 9006
_journal_page_last 9015
_journal_paper_doi 10.1039/c2cp23938h
_journal_volume 14
_journal_year 2012
_chemical_formula_sum 'C9 H6 F3 N3'
_chemical_formula_weight 213.17
_chemical_name_systematic
;
?
;
_space_group_IT_number 15
_symmetry_cell_setting monoclinic
_symmetry_space_group_name_Hall '-C 2yc'
_symmetry_space_group_name_H-M 'C 1 2/c 1'
_atom_sites_solution_hydrogens geom
_atom_sites_solution_primary direct
_atom_sites_solution_secondary difmap
_audit_creation_method SHELXL-97
_cell_angle_alpha 90.00
_cell_angle_beta 94.239(3)
_cell_angle_gamma 90.00
_cell_formula_units_Z 8
_cell_length_a 22.7575(15)
_cell_length_b 4.3553(3)
_cell_length_c 17.9810(10)
_cell_measurement_reflns_used 5141
_cell_measurement_temperature 150(2)
_cell_measurement_theta_max 27.50
_cell_measurement_theta_min 1.79
_cell_volume 1777.3(2)
_computing_cell_refinement DENZO-SMN
_computing_data_collection 'NONIUS COLLECT'
_computing_data_reduction DENZO-SMN
_computing_molecular_graphics 'Bruker SHELXTL'
_computing_publication_material 'Bruker SHELXTL'
_computing_structure_refinement 'SHELXL-97 (Sheldrick, 1997)'
_computing_structure_solution 'SHELXS-97 (Sheldrick, 1990)'
_diffrn_ambient_temperature 150(2)
_diffrn_measured_fraction_theta_full 0.994
_diffrn_measured_fraction_theta_max 0.994
_diffrn_measurement_device_type 'NONIUS KappaCCD'
_diffrn_measurement_method '\w scans'
_diffrn_radiation_monochromator graphite
_diffrn_radiation_source 'fine-focus sealed tube'
_diffrn_radiation_type MoK\a
_diffrn_radiation_wavelength 0.71073
_diffrn_reflns_av_R_equivalents 0.0323
_diffrn_reflns_av_sigmaI/netI 0.0351
_diffrn_reflns_limit_h_max 29
_diffrn_reflns_limit_h_min -29
_diffrn_reflns_limit_k_max 5
_diffrn_reflns_limit_k_min -5
_diffrn_reflns_limit_l_max 23
_diffrn_reflns_limit_l_min -22
_diffrn_reflns_number 5141
_diffrn_reflns_theta_full 27.50
_diffrn_reflns_theta_max 27.50
_diffrn_reflns_theta_min 1.79
_exptl_absorpt_coefficient_mu 0.144
_exptl_absorpt_correction_T_max 0.998
_exptl_absorpt_correction_T_min 0.924
_exptl_absorpt_correction_type multi-scan
_exptl_absorpt_process_details 'SORTAV, Blessing 1995'
_exptl_crystal_colour colorless
_exptl_crystal_density_diffrn 1.593
_exptl_crystal_density_method 'not measured'
_exptl_crystal_description needle
_exptl_crystal_F_000 864
_exptl_crystal_size_max 0.55
_exptl_crystal_size_mid 0.13
_exptl_crystal_size_min 0.10
_refine_diff_density_max 0.193
_refine_diff_density_min -0.217
_refine_diff_density_rms 0.044
_refine_ls_extinction_method none
_refine_ls_goodness_of_fit_ref 1.100
_refine_ls_hydrogen_treatment mixed
_refine_ls_matrix_type full
_refine_ls_number_parameters 140
_refine_ls_number_reflns 2023
_refine_ls_number_restraints 0
_refine_ls_restrained_S_all 1.100
_refine_ls_R_factor_all 0.0598
_refine_ls_R_factor_gt 0.0399
_refine_ls_shift/su_max 0.000
_refine_ls_shift/su_mean 0.000
_refine_ls_structure_factor_coef Fsqd
_refine_ls_weighting_details 'calc w=1/[\s^2^(Fo^2^)+(0.0639P)^2^+0.0000P] where P=(Fo^2^+2Fc^2^)/3'
_refine_ls_weighting_scheme calc
_refine_ls_wR_factor_gt 0.1045
_refine_ls_wR_factor_ref 0.1125
_reflns_number_gt 1493
_reflns_number_total 2023
_reflns_threshold_expression >2sigma(I)
_cod_data_source_file c2cp23938h.txt
_cod_data_source_block 1
_cod_depositor_comments
;
The following automatic conversions were performed:

'_symmetry_cell_setting' value 'Monoclinic' changed to 'monoclinic'
according to /home/saulius/struct/CIF-dictionaries/cif_core.dic
dictionary named 'cif_core.dic' version 2.4.1 from 2010-06-29.

Automatic conversion script
Id: cif_fix_values 1891 2012-01-12 08:04:46Z andrius 
;
_cod_original_sg_symbol_H-M C2/c
_cod_database_code 7208129

loop_
_symmetry_equiv_pos_as_xyz
'x, y, z'
'-x, y, -z+1/2'
'x+1/2, y+1/2, z'
'-x+1/2, y+1/2, -z+1/2'
'-x, -y, -z'
'x, -y, z-1/2'
'-x+1/2, -y+1/2, -z'
'x+1/2, -y+1/2, z-1/2'

loop_
_atom_site_label
_atom_site_type_symbol
_atom_site_fract_x
_atom_site_fract_y
_atom_site_fract_z
_atom_site_U_iso_or_equiv
_atom_site_adp_type
_atom_site_occupancy
_atom_site_symmetry_multiplicity
_atom_site_calc_flag
_atom_site_refinement_flags
N1 N 0.03780(5) 0.9904(3) 0.66264(6) 0.0345(3) Uani 1 1 d .
N2 N 0.07294(5) 0.7303(3) 0.80377(6) 0.0330(3) Uani 1 1 d .
H2 H 0.0364(7) 0.811(4) 0.8064(9) 0.045(5) Uiso 1 1 d .
N3 N 0.09636(5) 0.5690(3) 0.86241(6) 0.0337(3) Uani 1 1 d .
C1 C 0.02342(6) 1.1484(4) 0.59998(8) 0.0415(4) Uani 1 1 d .
H1 H -0.0172 1.1813 0.5860 0.050 Uiso 1 1 calc R
C2 C 0.06432(7) 1.2659(4) 0.55464(8) 0.0425(4) Uani 1 1 d .
H2A H 0.0521 1.3745 0.5104 0.051 Uiso 1 1 calc R
C3 C 0.12340(7) 1.2224(3) 0.57498(8) 0.0392(4) Uani 1 1 d .
H3 H 0.1526 1.3018 0.5452 0.047 Uiso 1 1 calc R
C4 C 0.13923(6) 1.0611(3) 0.63951(8) 0.0350(3) Uani 1 1 d .
H4 H 0.1796 1.0289 0.6548 0.042 Uiso 1 1 calc R
C5 C 0.09555(6) 0.9465(3) 0.68179(7) 0.0303(3) Uani 1 1 d .
C6 C 0.11112(6) 0.7738(3) 0.75039(7) 0.0298(3) Uani 1 1 d .
C7 C 0.16262(6) 0.6289(3) 0.77539(7) 0.0307(3) Uani 1 1 d .
H7 H 0.1982 0.6154 0.7511 0.037 Uiso 1 1 calc R
C8 C 0.15077(6) 0.5063(3) 0.84438(7) 0.0299(3) Uani 1 1 d .
C9 C 0.19176(6) 0.3397(3) 0.89827(7) 0.0329(4) Uani 1 1 d .
F1 F 0.23036(3) 0.16770(19) 0.86311(5) 0.0415(3) Uani 1 1 d .
F2 F 0.22514(4) 0.52982(19) 0.94266(5) 0.0438(3) Uani 1 1 d .
F3 F 0.16413(4) 0.1545(2) 0.94287(5) 0.0487(3) Uani 1 1 d .

loop_
_atom_site_aniso_label
_atom_site_aniso_U_11
_atom_site_aniso_U_22
_atom_site_aniso_U_33
_atom_site_aniso_U_23
_atom_site_aniso_U_13
_atom_site_aniso_U_12
N1 0.0317(6) 0.0444(8) 0.0276(6) -0.0010(5) 0.0036(5) 0.0017(5)
N2 0.0267(6) 0.0447(8) 0.0279(6) 0.0024(5) 0.0035(5) 0.0008(6)
N3 0.0303(6) 0.0433(7) 0.0273(6) 0.0023(5) 0.0013(5) -0.0024(5)
C1 0.0355(8) 0.0555(10) 0.0334(8) 0.0017(7) 0.0028(6) 0.0093(7)
C2 0.0498(9) 0.0482(10) 0.0300(8) 0.0063(7) 0.0072(7) 0.0117(8)
C3 0.0439(8) 0.0432(9) 0.0319(8) 0.0019(7) 0.0122(6) 0.0011(7)
C4 0.0303(7) 0.0424(9) 0.0331(7) -0.0011(7) 0.0073(6) 0.0002(6)
C5 0.0317(7) 0.0333(8) 0.0262(7) -0.0034(6) 0.0043(6) 0.0004(6)
C6 0.0290(7) 0.0348(8) 0.0260(7) -0.0036(6) 0.0049(5) -0.0032(6)
C7 0.0293(7) 0.0347(8) 0.0285(7) -0.0030(6) 0.0043(5) -0.0012(6)
C8 0.0294(7) 0.0329(8) 0.0275(7) -0.0024(6) 0.0020(5) -0.0028(6)
C9 0.0338(8) 0.0331(8) 0.0320(8) 0.0000(6) 0.0036(6) -0.0031(6)
F1 0.0400(5) 0.0411(5) 0.0437(5) -0.0042(4) 0.0043(4) 0.0081(4)
F2 0.0470(5) 0.0423(5) 0.0398(5) -0.0056(4) -0.0126(4) 0.0020(4)
F3 0.0457(5) 0.0526(6) 0.0488(6) 0.0199(5) 0.0090(4) 0.0011(4)

loop_
_atom_type_symbol
_atom_type_description
_atom_type_scat_dispersion_real
_atom_type_scat_dispersion_imag
_atom_type_scat_source
C C 0.0033 0.0016 'International Tables Vol C Tables 4.2.6.8 and 6.1.1.4'
H H 0.0000 0.0000 'International Tables Vol C Tables 4.2.6.8 and 6.1.1.4'
N N 0.0061 0.0033 'International Tables Vol C Tables 4.2.6.8 and 6.1.1.4'
F F 0.0171 0.0103 'International Tables Vol C Tables 4.2.6.8 and 6.1.1.4'

loop_
_geom_angle_atom_site_label_1
_geom_angle_atom_site_label_2
_geom_angle_atom_site_label_3
_geom_angle
C1 N1 C5 117.43(12)
N3 N2 C6 113.03(11)
C8 N3 N2 103.77(11)
N1 C1 C2 123.62(14)
C3 C2 C1 118.61(14)
C2 C3 C4 118.75(13)
C3 C4 C5 119.34(13)
N1 C5 C4 122.25(13)
N1 C5 C6 117.28(12)
C4 C5 C6 120.47(12)
N2 C6 C7 106.23(12)
N2 C6 C5 122.71(12)
C7 C6 C5 131.06(12)
C6 C7 C8 104.47(12)
N3 C8 C7 112.50(12)
N3 C8 C9 119.49(12)
C7 C8 C9 127.90(12)
F3 C9 F2 106.70(10)
F3 C9 F1 107.44(11)
F2 C9 F1 105.15(11)
F3 C9 C8 112.86(11)
F2 C9 C8 112.75(12)
F1 C9 C8 111.46(10)

loop_
_geom_bond_atom_site_label_1
_geom_bond_atom_site_label_2
_geom_bond_distance
N1 C1 1.3400(18)
N1 C5 1.3473(17)
N2 N3 1.3440(16)
N2 C6 1.3547(17)
N3 C8 1.3312(17)
C1 C2 1.380(2)
C2 C3 1.380(2)
C3 C4 1.381(2)
C4 C5 1.3881(19)
C5 C6 1.4656(18)
C6 C7 1.3770(19)
C7 C8 1.3950(18)
C8 C9 1.4839(19)
C9 F3 1.3283(15)
C9 F2 1.3454(16)
C9 F1 1.3472(16)

loop_
_geom_hbond_atom_site_label_D
_geom_hbond_atom_site_label_H
_geom_hbond_atom_site_label_A
_geom_hbond_distance_DH
_geom_hbond_distance_HA
_geom_hbond_distance_DA
_geom_hbond_angle_DHA
_geom_hbond_site_symmetry_A
N2 H2 N1 0.907(16) 1.978(17) 2.8678(17) 166.5(14) 2_556
